data_5000068
loop_
_publ_author_name
'Hirotsu, Ken'
'Shimada, Akira'

_publ_section_title
;
 The Crystal and Molecular Structure of \b-Lactose
;
_journal_issue 8
_journal_name_full 'Bulletin of the Chemical Society of Japan'
_journal_page_first 1872
_journal_page_last 1879
_journal_paper_doi 10.1246/bcsj.47.1872
_journal_volume 47
_journal_year 1974
_chemical_formula_sum 'C12 H22 O11'
_space_group_IT_number 4
_symmetry_cell_setting monoclinic
_symmetry_space_group_name_Hall 'P 2yb'
_symmetry_space_group_name_H-M 'P 1 21 1'
_cell_angle_alpha 90
_cell_angle_beta 91.31(9)
_cell_angle_gamma 90
_cell_formula_units_Z 2
_cell_length_a 10.839(6)
_cell_length_b 13.349(6)
_cell_length_c 4.954(5)
_cod_original_sg_symbol_H-M 'P 21'
_cod_database_code 5000068

loop_
_symmetry_equiv_pos_site_id
_symmetry_equiv_pos_as_xyz
1 x,y,z
2 -x,1/2+y,-z

loop_
_atom_site_label
_atom_site_type_symbol
_atom_site_fract_x
_atom_site_fract_y
_atom_site_fract_z
C1 C -0.24560 -0.41190 0.01770
C1' C -0.04470 -0.72040 -0.47800
C2 C -0.26720 -0.30160 -0.03910
C2' C -0.17580 -0.73060 -0.37600
C3 C -0.33400 -0.25400 0.19550
C3' C -0.23160 -0.62580 -0.33920
C4 C -0.45340 -0.31200 0.23750
C4' C -0.14430 -0.55560 -0.18000
C5 C -0.42560 -0.42320 0.28290
C5' C -0.01430 -0.55690 -0.28970
C6 C -0.54270 -0.48370 0.30600
C6' C 0.07880 -0.49990 -0.11790
H1 H -0.18700 -0.41500 0.21000
H1' H -0.06000 -0.69100 -0.67600
H12 H -0.11800 -0.21200 0.01300
H13 H -0.42500 -0.13500 0.05000
H14 H -0.63900 -0.26500 -0.02500
H15 H -0.46500 -0.60000 0.49200
H16 H 0.07700 -0.80900 -0.58800
H17 H -0.20600 -0.82900 -0.64500
H18 H -0.34800 -0.56100 -0.09300
H19 H 0.22000 -0.54500 -0.24600
H2 H -0.33000 -0.29700 -0.19000
H2' H -0.16800 -0.76700 -0.21500
H3 H -0.27900 -0.26300 0.36000
H3' H -0.24600 -0.59000 -0.54300
H4 H -0.49000 -0.28200 0.41600
H4' H -0.14800 -0.57800 0.01800
H5 H -0.36800 -0.42900 0.44400
H5' H -0.02100 -0.52700 -0.48000
H61 H -0.60100 -0.46700 0.15700
H61' H 0.09900 -0.54200 0.08000
H62 H -0.58200 -0.45500 0.49500
H62' H 0.04000 -0.43400 -0.05400
O1 O -0.19140 -0.45440 -0.21010
O1' O 0.00990 -0.81440 -0.48380
O2 O -0.15580 -0.25290 -0.10820
O2' O -0.25280 -0.78170 -0.56150
O3 O -0.35510 -0.15000 0.15060
O3' O -0.34840 -0.63530 -0.22300
O4 O -0.53180 -0.30200 0.00580
O5 O -0.35900 -0.46140 0.05660
O5' O 0.02800 -0.65880 -0.30000
O6 O -0.51980 -0.58820 0.30410
O6' O 0.19100 -0.48470 -0.25490

loop_
_atom_type_symbol
_atom_type_radius_bond
C 0.68
H 0.23
O 0.68
